data_7112534
loop_
_publ_author_name
'Sau, Samaresh Chandra'
'Santra, Subhankar'
'Sen, Tamal K.'
'Mandal, Swadhin K.'
'Koley, Debasis'

_publ_section_title
;
 Abnormal N-heterocyclic carbene palladium complex: living catalyst for
 activation of aryl chlorides in Suzuki-Miyaura cross coupling.
;
_journal_issue 4
_journal_name_full 'Chemical communications (Cambridge, England)'
_journal_page_first 555
_journal_page_last 557
_journal_paper_doi 10.1039/c1cc15732a
_journal_volume 48
_journal_year 2012
_chemical_formula_moiety 'C78 H86 Cl2 N4 Pd2, C4 H10 O, C H2 Cl2'
_chemical_formula_sum 'C83 H98 Cl4 N4 O Pd2'
_chemical_formula_weight 1522.27
_chemical_name_systematic
;
?
;
_space_group_IT_number 61
_symmetry_cell_setting orthorhombic
_symmetry_space_group_name_Hall '-P 2ac 2ab'
_symmetry_space_group_name_H-M 'P b c a'
_atom_sites_solution_hydrogens geom
_atom_sites_solution_primary direct
_atom_sites_solution_secondary difmap
_audit_creation_method SHELXL-97
_cell_angle_alpha 90.00
_cell_angle_beta 90.00
_cell_angle_gamma 90.00
_cell_formula_units_Z 8
_cell_length_a 16.3712(18)
_cell_length_b 23.523(3)
_cell_length_c 39.955(5)
_cell_measurement_reflns_used 9922
_cell_measurement_temperature 100(2)
_cell_measurement_theta_max 28.30
_cell_measurement_theta_min 2.19
_cell_volume 15387(3)
_computing_cell_refinement 'Bruker SMART'
_computing_data_collection 'Bruker SMART'
_computing_data_reduction 'Bruker SAINT'
_computing_molecular_graphics 'Bruker SHELXTL'
_computing_publication_material 'Bruker SHELXTL'
_computing_structure_refinement 'SHELXL-97 (Sheldrick, 1997)'
_computing_structure_solution 'SHELXS-97 (Sheldrick, 1990)'
_diffrn_ambient_temperature 100(2)
_diffrn_measured_fraction_theta_full 1.000
_diffrn_measured_fraction_theta_max 1.000
_diffrn_measurement_device_type 'CCD area detector'
_diffrn_measurement_method 'phi and omega scans'
_diffrn_radiation_monochromator graphite
_diffrn_radiation_source 'fine-focus sealed tube'
_diffrn_radiation_type MoK\a
_diffrn_radiation_wavelength 0.71073
_diffrn_reflns_av_R_equivalents 0.0683
_diffrn_reflns_av_sigmaI/netI 0.0591
_diffrn_reflns_limit_h_max 20
_diffrn_reflns_limit_h_min -20
_diffrn_reflns_limit_k_max 16
_diffrn_reflns_limit_k_min -30
_diffrn_reflns_limit_l_max 50
_diffrn_reflns_limit_l_min -51
_diffrn_reflns_number 76173
_diffrn_reflns_theta_full 27.00
_diffrn_reflns_theta_max 27.00
_diffrn_reflns_theta_min 1.60
_exptl_absorpt_coefficient_mu 0.653
_exptl_absorpt_correction_T_max 0.907
_exptl_absorpt_correction_T_min 0.855
_exptl_absorpt_correction_type multi-scan
_exptl_absorpt_process_details 'SADABS; BRUKER, 2008'
_exptl_crystal_colour yellow
_exptl_crystal_density_diffrn 1.316
_exptl_crystal_density_method 'not measured'
_exptl_crystal_description block
_exptl_crystal_F_000 6336
_exptl_crystal_size_max 0.25
_exptl_crystal_size_mid 0.2
_exptl_crystal_size_min 0.15
_refine_diff_density_max 1.159
_refine_diff_density_min -0.985
_refine_diff_density_rms 0.101
_refine_ls_extinction_method none
_refine_ls_goodness_of_fit_ref 1.027
_refine_ls_hydrogen_treatment constr
_refine_ls_matrix_type full
_refine_ls_number_parameters 841
_refine_ls_number_reflns 16790
_refine_ls_number_restraints 1
_refine_ls_restrained_S_all 1.031
_refine_ls_R_factor_all 0.0798
_refine_ls_R_factor_gt 0.0458
_refine_ls_shift/su_max 0.018
_refine_ls_shift/su_mean 0.000
_refine_ls_structure_factor_coef Fsqd
_refine_ls_weighting_details 'calc w=1/[\s^2^(Fo^2^)+(0.0388P)^2^+43.4369P] where P=(Fo^2^+2Fc^2^)/3'
_refine_ls_weighting_scheme calc
_refine_ls_wR_factor_gt 0.1007
_refine_ls_wR_factor_ref 0.1195
_reflns_number_gt 11717
_reflns_number_total 16790
_reflns_threshold_expression >2sigma(I)
_cod_data_source_file c1cc15732a.txt
_cod_data_source_block tks_3
_cod_depositor_comments
;
The following automatic conversions were performed:

'_symmetry_cell_setting' value 'Orthorhombic' changed to
'orthorhombic' according to
/usr/data/users/saulius/automatic-downloads/retrospective/RSC/lib/dictionaries/cif_core.dic
dictionary named 'cif_core.dic' version 2.4.2 from 2011-04-26.

Automatic conversion script
Id: cif_fix_values 2281 2013-09-26 08:29:07Z andrius 
;
_cod_original_cell_volume 15386(3)
_cod_original_sg_symbol_H-M pbca
_cod_database_code 7112534

loop_
_symmetry_equiv_pos_as_xyz
'x, y, z'
'x+1/2, -y+1/2, -z'
'-x, y+1/2, -z+1/2'
'-x+1/2, -y, z+1/2'
'-x, -y, -z'
'-x-1/2, y-1/2, z'
'x, -y-1/2, z-1/2'
'x-1/2, y, -z-1/2'

loop_
_atom_site_label
_atom_site_type_symbol
_atom_site_fract_x
_atom_site_fract_y
_atom_site_fract_z
_atom_site_U_iso_or_equiv
_atom_site_adp_type
_atom_site_occupancy
_atom_site_symmetry_multiplicity
_atom_site_calc_flag
_atom_site_refinement_flags
Pd1B Pd 0.496312(16) 0.222231(11) 0.082416(7) 0.01408(7) Uani 1 1 d .
Pd1A Pd 0.492390(15) 0.202958(11) 0.162132(7) 0.01337(7) Uani 1 1 d .
Cl1B Cl 0.55658(5) 0.27484(4) 0.12920(2) 0.01885(19) Uani 1 1 d .
Cl1A Cl 0.53144(6) 0.14119(4) 0.11529(2) 0.0195(2) Uani 1 1 d .
Cl1S Cl 0.26012(8) 0.46569(5) 0.89170(3) 0.0460(3) Uani 1 1 d .
Cl2S Cl 0.12846(9) 0.50161(5) 0.93611(3) 0.0470(3) Uani 1 1 d .
N1A N 0.38663(18) 0.09822(13) 0.18691(8) 0.0154(6) Uani 1 1 d .
N3A N 0.33541(17) 0.13712(13) 0.23194(8) 0.0161(7) Uani 1 1 d .
N3B N 0.36528(18) 0.31287(13) 0.01359(8) 0.0181(7) Uani 1 1 d .
C5A C 0.4245(2) 0.15119(15) 0.18998(9) 0.0151(8) Uani 1 1 d .
C2A C 0.3323(2) 0.09036(16) 0.21202(10) 0.0166(8) Uani 1 1 d .
C53A C 0.2889(2) 0.14851(16) 0.26206(10) 0.0175(8) Uani 1 1 d .
C58A C 0.2224(2) 0.18643(16) 0.25975(11) 0.0211(8) Uani 1 1 d .
C57A C 0.1825(2) 0.19990(18) 0.28977(11) 0.0264(9) Uani 1 1 d .
H57A H 0.1385 0.2249 0.2894 0.032 Uiso 1 1 calc R
C56A C 0.2068(3) 0.17710(18) 0.31958(12) 0.0299(10) Uani 1 1 d .
H56A H 0.1793 0.1868 0.3391 0.036 Uiso 1 1 calc R
C55A C 0.2721(3) 0.13967(18) 0.32100(11) 0.0271(9) Uani 1 1 d .
H55A H 0.2876 0.1243 0.3415 0.032 Uiso 1 1 calc R
C54A C 0.3147(2) 0.12477(17) 0.29227(11) 0.0221(9) Uani 1 1 d .
C62A C 0.3866(3) 0.08362(19) 0.29414(11) 0.0312(10) Uani 1 1 d .
H62A H 0.4146 0.0839 0.2725 0.037 Uiso 1 1 calc R
C64A C 0.3559(3) 0.02299(19) 0.30089(13) 0.0394(12) Uani 1 1 d .
H64A H 0.3314 0.0213 0.3227 0.059 Uiso 1 1 calc R
H64B H 0.4009 -0.0031 0.2999 0.059 Uiso 1 1 calc R
H64C H 0.3160 0.0128 0.2843 0.059 Uiso 1 1 calc R
C63A C 0.4476(3) 0.1016(2) 0.32108(12) 0.0361(11) Uani 1 1 d .
H63A H 0.4630 0.1406 0.3176 0.054 Uiso 1 1 calc R
H63B H 0.4953 0.0780 0.3198 0.054 Uiso 1 1 calc R
H63C H 0.4229 0.0977 0.3428 0.054 Uiso 1 1 calc R
C59A C 0.1941(2) 0.21282(19) 0.22707(11) 0.0290(10) Uani 1 1 d .
H59A H 0.2280 0.1978 0.2089 0.035 Uiso 1 1 calc R
C60A C 0.2021(3) 0.27781(19) 0.22727(13) 0.0376(12) Uani 1 1 d .
H60A H 0.1696 0.2932 0.2451 0.056 Uiso 1 1 calc R
H60B H 0.1833 0.2928 0.2063 0.056 Uiso 1 1 calc R
H60C H 0.2582 0.2881 0.2305 0.056 Uiso 1 1 calc R
C61A C 0.1046(3) 0.1975(2) 0.21976(16) 0.0526(16) Uani 1 1 d .
H61A H 0.0970 0.1573 0.2225 0.079 Uiso 1 1 calc R
H61B H 0.0914 0.2081 0.1972 0.079 Uiso 1 1 calc R
H61C H 0.0696 0.2176 0.2350 0.079 Uiso 1 1 calc R
C4A C 0.3925(2) 0.17425(16) 0.21842(10) 0.0166(8) Uani 1 1 d .
C31A C 0.4200(2) 0.23081(15) 0.22773(10) 0.0164(8) Uani 1 1 d .
C32A C 0.4692(2) 0.25361(15) 0.20174(10) 0.0157(8) Uani 1 1 d .
C33A C 0.5019(2) 0.30782(15) 0.20662(10) 0.0196(8) Uani 1 1 d .
H33A H 0.5333 0.3244 0.1899 0.024 Uiso 1 1 calc R
C34A C 0.4881(2) 0.33744(16) 0.23643(10) 0.0217(8) Uani 1 1 d .
H34A H 0.5109 0.3733 0.2393 0.026 Uiso 1 1 calc R
C35A C 0.4409(2) 0.31416(16) 0.26165(11) 0.0211(8) Uani 1 1 d .
H35A H 0.4324 0.3343 0.2814 0.025 Uiso 1 1 calc R
C36A C 0.4061(2) 0.26042(16) 0.25760(10) 0.0201(8) Uani 1 1 d .
H36A H 0.3742 0.2446 0.2744 0.024 Uiso 1 1 calc R
C21A C 0.2789(2) 0.04044(16) 0.21656(10) 0.0206(8) Uani 1 1 d .
C26A C 0.3103(3) -0.01401(17) 0.21305(11) 0.0279(10) Uani 1 1 d .
H26A H 0.3653 -0.0190 0.2080 0.033 Uiso 1 1 calc R
C25A C 0.2601(3) -0.06123(19) 0.21693(12) 0.0347(11) Uani 1 1 d .
H25A H 0.2819 -0.0976 0.2149 0.042 Uiso 1 1 calc R
C24A C 0.1778(3) -0.0542(2) 0.22385(12) 0.0389(12) Uani 1 1 d .
H24A H 0.1441 -0.0858 0.2262 0.047 Uiso 1 1 calc R
C23A C 0.1455(3) 0.0002(2) 0.22731(12) 0.0358(11) Uani 1 1 d .
H23A H 0.0903 0.0051 0.2320 0.043 Uiso 1 1 calc R
C22A C 0.1962(2) 0.04719(19) 0.22376(11) 0.0269(10) Uani 1 1 d .
H22A H 0.1747 0.0835 0.2262 0.032 Uiso 1 1 calc R
C41A C 0.3961(2) 0.06115(15) 0.15804(10) 0.0167(8) Uani 1 1 d .
C42A C 0.3428(2) 0.06898(17) 0.13139(10) 0.0209(8) Uani 1 1 d .
C43A C 0.3561(3) 0.03566(18) 0.10317(11) 0.0274(10) Uani 1 1 d .
H43A H 0.3212 0.0393 0.0849 0.033 Uiso 1 1 calc R
C44A C 0.4197(3) -0.00268(18) 0.10164(11) 0.0282(10) Uani 1 1 d .
H44A H 0.4281 -0.0238 0.0823 0.034 Uiso 1 1 calc R
C45A C 0.4709(3) -0.00979(17) 0.12872(11) 0.0247(9) Uani 1 1 d .
H45A H 0.5131 -0.0362 0.1275 0.030 Uiso 1 1 calc R
C46A C 0.4606(2) 0.02189(16) 0.15798(10) 0.0190(8) Uani 1 1 d .
C47A C 0.5185(2) 0.01443(16) 0.18751(10) 0.0210(8) Uani 1 1 d .
H47A H 0.4919 0.0306 0.2073 0.025 Uiso 1 1 calc R
C49A C 0.5981(3) 0.0468(2) 0.18187(12) 0.0328(11) Uani 1 1 d .
H49A H 0.6242 0.0330 0.1619 0.049 Uiso 1 1 calc R
H49B H 0.6337 0.0411 0.2007 0.049 Uiso 1 1 calc R
H49C H 0.5866 0.0866 0.1795 0.049 Uiso 1 1 calc R
C48A C 0.5355(3) -0.04894(17) 0.19464(12) 0.0306(10) Uani 1 1 d .
H48A H 0.4847 -0.0686 0.1979 0.046 Uiso 1 1 calc R
H48B H 0.5683 -0.0523 0.2145 0.046 Uiso 1 1 calc R
H48C H 0.5640 -0.0654 0.1760 0.046 Uiso 1 1 calc R
C50A C 0.2719(2) 0.11154(18) 0.13209(11) 0.0262(9) Uani 1 1 d .
H50A H 0.2747 0.1325 0.1532 0.031 Uiso 1 1 calc R
C52A C 0.2792(3) 0.1544(2) 0.10354(13) 0.0410(12) Uani 1 1 d .
H52A H 0.3320 0.1721 0.1043 0.062 Uiso 1 1 calc R
H52B H 0.2376 0.1829 0.1059 0.062 Uiso 1 1 calc R
H52C H 0.2726 0.1352 0.0825 0.062 Uiso 1 1 calc R
C51A C 0.1898(3) 0.0805(2) 0.13096(13) 0.0394(12) Uani 1 1 d .
H51A H 0.1843 0.0611 0.1099 0.059 Uiso 1 1 calc R
H51B H 0.1462 0.1075 0.1334 0.059 Uiso 1 1 calc R
H51C H 0.1872 0.0533 0.1489 0.059 Uiso 1 1 calc R
C5B C 0.4465(2) 0.28381(15) 0.05553(10) 0.0164(8) Uani 1 1 d .
C4B C 0.4092(2) 0.26761(16) 0.02640(10) 0.0183(8) Uani 1 1 d .
C2B C 0.3752(2) 0.35822(15) 0.03423(10) 0.0164(8) Uani 1 1 d .
C21B C 0.3352(2) 0.41408(16) 0.03114(10) 0.0189(8) Uani 1 1 d .
C22B C 0.2552(3) 0.41774(19) 0.01868(11) 0.0272(10) Uani 1 1 d .
H22B H 0.2280 0.3848 0.0122 0.033 Uiso 1 1 calc R
C23B C 0.2163(3) 0.4697(2) 0.01592(11) 0.0336(11) Uani 1 1 d .
H23B H 0.1632 0.4714 0.0078 0.040 Uiso 1 1 calc R
C24B C 0.2557(3) 0.51912(19) 0.02508(11) 0.0308(10) Uani 1 1 d .
H24B H 0.2299 0.5541 0.0226 0.037 Uiso 1 1 calc R
C25B C 0.3342(3) 0.51619(18) 0.03808(11) 0.0275(10) Uani 1 1 d .
H25B H 0.3604 0.5492 0.0450 0.033 Uiso 1 1 calc R
C26B C 0.3740(2) 0.46409(16) 0.04083(10) 0.0217(8) Uani 1 1 d .
H26B H 0.4269 0.4627 0.0492 0.026 Uiso 1 1 calc R
N1B N 0.42531(18) 0.34076(13) 0.05944(8) 0.0157(7) Uani 1 1 d .
C41B C 0.4475(2) 0.37509(16) 0.08811(9) 0.0170(8) Uani 1 1 d .
C42B C 0.3886(2) 0.38485(17) 0.11249(10) 0.0213(8) Uani 1 1 d .
C43B C 0.4095(3) 0.42142(19) 0.13851(11) 0.0310(10) Uani 1 1 d .
H43B H 0.3717 0.4293 0.1552 0.037 Uiso 1 1 calc R
C44B C 0.4858(3) 0.44613(19) 0.13967(12) 0.0351(11) Uani 1 1 d .
H44B H 0.4979 0.4719 0.1566 0.042 Uiso 1 1 calc R
C45B C 0.5444(3) 0.43335(17) 0.11618(11) 0.0286(10) Uani 1 1 d .
H45B H 0.5963 0.4490 0.1181 0.034 Uiso 1 1 calc R
C46B C 0.5270(2) 0.39715(15) 0.08939(10) 0.0179(8) Uani 1 1 d .
C47B C 0.5917(2) 0.38127(17) 0.06331(11) 0.0225(9) Uani 1 1 d .
H47B H 0.5771 0.3437 0.0545 0.027 Uiso 1 1 calc R
C48B C 0.6777(3) 0.3763(2) 0.07833(13) 0.0379(12) Uani 1 1 d .
H48D H 0.7147 0.3624 0.0616 0.057 Uiso 1 1 calc R
H48E H 0.6766 0.3505 0.0969 0.057 Uiso 1 1 calc R
H48F H 0.6955 0.4131 0.0859 0.057 Uiso 1 1 calc R
C49B C 0.5920(3) 0.4222(2) 0.03385(14) 0.0506(15) Uani 1 1 d .
H49D H 0.5396 0.4214 0.0230 0.076 Uiso 1 1 calc R
H49E H 0.6335 0.4110 0.0182 0.076 Uiso 1 1 calc R
H49F H 0.6030 0.4600 0.0417 0.076 Uiso 1 1 calc R
C50B C 0.3063(2) 0.35467(18) 0.11274(11) 0.0262(9) Uani 1 1 d .
H50B H 0.3016 0.3333 0.0918 0.031 Uiso 1 1 calc R
C52B C 0.3023(3) 0.3120(2) 0.14162(13) 0.0385(12) Uani 1 1 d .
H52D H 0.3459 0.2850 0.1395 0.058 Uiso 1 1 calc R
H52E H 0.2508 0.2924 0.1410 0.058 Uiso 1 1 calc R
H52F H 0.3075 0.3318 0.1625 0.058 Uiso 1 1 calc R
C51B C 0.2348(3) 0.3963(2) 0.11439(13) 0.0412(12) Uani 1 1 d .
H51D H 0.2340 0.4145 0.1359 0.062 Uiso 1 1 calc R
H51E H 0.1845 0.3761 0.1111 0.062 Uiso 1 1 calc R
H51F H 0.2408 0.4245 0.0972 0.062 Uiso 1 1 calc R
C53B C 0.3173(2) 0.30932(16) -0.01715(10) 0.0200(8) Uani 1 1 d .
C58B C 0.3535(2) 0.32656(16) -0.04705(10) 0.0211(8) Uani 1 1 d .
C57B C 0.3078(3) 0.31937(17) -0.07628(11) 0.0252(9) Uani 1 1 d .
H57B H 0.3298 0.3303 -0.0967 0.030 Uiso 1 1 calc R
C56B C 0.2294(3) 0.29592(18) -0.07517(11) 0.0275(10) Uani 1 1 d .
H56B H 0.1998 0.2914 -0.0949 0.033 Uiso 1 1 calc R
C55B C 0.1957(2) 0.27941(18) -0.04519(12) 0.0274(10) Uani 1 1 d .
H55B H 0.1432 0.2643 -0.0449 0.033 Uiso 1 1 calc R
C54B C 0.2391(2) 0.28490(17) -0.01511(11) 0.0236(9) Uani 1 1 d .
C62B C 0.2018(3) 0.2642(2) 0.01750(12) 0.0340(11) Uani 1 1 d .
H62B H 0.2392 0.2738 0.0358 0.041 Uiso 1 1 calc R
C64B C 0.1187(3) 0.2924(3) 0.02470(17) 0.0605(17) Uani 1 1 d .
H64D H 0.1248 0.3330 0.0242 0.091 Uiso 1 1 calc R
H64E H 0.0997 0.2809 0.0464 0.091 Uiso 1 1 calc R
H64F H 0.0799 0.2810 0.0080 0.091 Uiso 1 1 calc R
C63B C 0.1904(4) 0.1997(2) 0.01705(15) 0.0509(14) Uani 1 1 d .
H63D H 0.1514 0.1896 0.0001 0.076 Uiso 1 1 calc R
H63E H 0.1709 0.1872 0.0385 0.076 Uiso 1 1 calc R
H63F H 0.2417 0.1817 0.0123 0.076 Uiso 1 1 calc R
C59B C 0.4396(2) 0.35183(18) -0.04846(11) 0.0265(9) Uani 1 1 d .
H59B H 0.4669 0.3433 -0.0272 0.032 Uiso 1 1 calc R
C60B C 0.4906(3) 0.3265(2) -0.07653(12) 0.0369(11) Uani 1 1 d .
H60D H 0.4913 0.2858 -0.0744 0.055 Uiso 1 1 calc R
H60E H 0.5454 0.3408 -0.0752 0.055 Uiso 1 1 calc R
H60F H 0.4672 0.3367 -0.0977 0.055 Uiso 1 1 calc R
C61B C 0.4349(3) 0.4164(2) -0.05212(14) 0.0413(12) Uani 1 1 d .
H61D H 0.4890 0.4320 -0.0520 0.062 Uiso 1 1 calc R
H61E H 0.4041 0.4320 -0.0338 0.062 Uiso 1 1 calc R
H61F H 0.4085 0.4258 -0.0729 0.062 Uiso 1 1 calc R
C31B C 0.4190(2) 0.20847(16) 0.01625(10) 0.0213(8) Uani 1 1 d .
C32B C 0.4593(2) 0.17789(16) 0.04193(10) 0.0189(8) Uani 1 1 d .
C33B C 0.4744(3) 0.12052(17) 0.03650(11) 0.0267(9) Uani 1 1 d .
H33B H 0.4996 0.0991 0.0531 0.032 Uiso 1 1 calc R
C34B C 0.4523(3) 0.09447(18) 0.00631(12) 0.0364(11) Uani 1 1 d .
H34B H 0.4631 0.0560 0.0030 0.044 Uiso 1 1 calc R
C35B C 0.4146(3) 0.12571(19) -0.01874(12) 0.0378(12) Uani 1 1 d .
H35B H 0.4010 0.1083 -0.0389 0.045 Uiso 1 1 calc R
C36B C 0.3970(3) 0.18267(18) -0.01398(11) 0.0295(10) Uani 1 1 d .
H36B H 0.3709 0.2035 -0.0306 0.035 Uiso 1 1 calc R
C1S C 0.1877(3) 0.44378(19) 0.92185(13) 0.0393(12) Uani 1 1 d .
H1S1 H 0.2159 0.4266 0.9407 0.047 Uiso 1 1 calc R
H1S2 H 0.1521 0.4153 0.9121 0.047 Uiso 1 1 calc R
O1S O 0.6282(3) 0.8384(2) 0.15418(14) 0.0949(11) Uani 1 1 d .
C4S C 0.5781(5) 0.7938(3) 0.1392(2) 0.0949(11) Uani 1 1 d .
H4S1 H 0.5803 0.7602 0.1533 0.114 Uiso 1 1 calc R
H4S2 H 0.6003 0.7839 0.1175 0.114 Uiso 1 1 calc R
C5S C 0.4903(5) 0.8119(3) 0.1352(2) 0.0949(11) Uani 1 1 d .
H5S1 H 0.4850 0.8349 0.1154 0.142 Uiso 1 1 calc R
H5S2 H 0.4737 0.8335 0.1544 0.142 Uiso 1 1 calc R
H5S3 H 0.4563 0.7789 0.1331 0.142 Uiso 1 1 calc R
C3S C 0.7065(5) 0.8240(3) 0.1588(2) 0.0949(11) Uani 1 1 d D
H3S1 H 0.7318 0.8158 0.1374 0.114 Uiso 1 1 calc R
H3S2 H 0.7097 0.7901 0.1725 0.114 Uiso 1 1 calc R
C2S C 0.7548(5) 0.8756(3) 0.1769(2) 0.0949(11) Uani 1 1 d D
H2S1 H 0.7481 0.9098 0.1641 0.142 Uiso 1 1 calc R
H2S2 H 0.8118 0.8664 0.1784 0.142 Uiso 1 1 calc R
H2S3 H 0.7331 0.8812 0.1990 0.142 Uiso 1 1 calc R

loop_
_atom_site_aniso_label
_atom_site_aniso_U_11
_atom_site_aniso_U_22
_atom_site_aniso_U_33
_atom_site_aniso_U_23
_atom_site_aniso_U_13
_atom_site_aniso_U_12
Pd1B 0.01558(13) 0.01260(13) 0.01405(14) 0.00076(11) -0.00012(11) -0.00035(11)
Pd1A 0.01457(12) 0.01118(13) 0.01437(14) 0.00136(10) 0.00022(11) 0.00001(11)
Cl1B 0.0237(4) 0.0166(4) 0.0162(5) 0.0030(4) -0.0022(4) -0.0054(4)
Cl1A 0.0261(4) 0.0151(4) 0.0173(5) 0.0016(4) 0.0020(4) 0.0033(4)
Cl1S 0.0525(7) 0.0428(7) 0.0426(8) -0.0070(6) 0.0037(6) -0.0095(6)
Cl2S 0.0592(8) 0.0390(7) 0.0427(8) -0.0059(6) -0.0046(6) 0.0171(6)
N1A 0.0187(15) 0.0128(15) 0.0146(17) -0.0004(13) 0.0001(13) -0.0009(12)
N3A 0.0137(14) 0.0136(15) 0.0208(18) 0.0004(13) 0.0009(13) 0.0018(12)
N3B 0.0184(15) 0.0192(17) 0.0166(17) -0.0018(14) -0.0047(13) -0.0010(13)
C5A 0.0146(16) 0.0156(18) 0.015(2) 0.0030(15) 0.0001(15) 0.0020(14)
C2A 0.0187(17) 0.0167(19) 0.014(2) 0.0015(16) 0.0007(15) 0.0022(15)
C53A 0.0180(17) 0.0167(19) 0.018(2) -0.0007(16) 0.0038(15) -0.0035(15)
C58A 0.0176(17) 0.019(2) 0.027(2) -0.0019(17) 0.0031(16) -0.0016(15)
C57A 0.0196(18) 0.025(2) 0.035(3) -0.003(2) 0.0100(18) 0.0010(17)
C56A 0.032(2) 0.028(2) 0.030(3) -0.004(2) 0.015(2) -0.0023(19)
C55A 0.033(2) 0.027(2) 0.021(2) 0.0044(19) 0.0054(18) -0.0020(18)
C54A 0.0230(19) 0.021(2) 0.023(2) 0.0013(17) 0.0038(17) 0.0000(16)
C62A 0.034(2) 0.036(3) 0.023(2) 0.004(2) 0.0041(19) 0.011(2)
C64A 0.058(3) 0.028(2) 0.032(3) -0.002(2) -0.017(2) 0.012(2)
C63A 0.034(2) 0.039(3) 0.036(3) 0.008(2) -0.004(2) 0.005(2)
C59A 0.023(2) 0.036(3) 0.028(2) -0.005(2) -0.0015(18) 0.0103(18)
C60A 0.031(2) 0.037(3) 0.045(3) 0.014(2) 0.001(2) 0.004(2)
C61A 0.045(3) 0.034(3) 0.079(5) 0.003(3) -0.030(3) 0.006(2)
C4A 0.0139(16) 0.0165(19) 0.019(2) 0.0003(16) 0.0007(15) -0.0007(14)
C31A 0.0138(16) 0.0143(18) 0.021(2) -0.0009(16) -0.0030(15) 0.0015(14)
C32A 0.0140(16) 0.0154(18) 0.018(2) 0.0001(15) -0.0050(14) 0.0028(14)
C33A 0.0186(17) 0.0159(18) 0.024(2) 0.0010(15) 0.0011(17) -0.0007(15)
C34A 0.0233(19) 0.0133(18) 0.028(2) -0.0061(16) -0.0025(17) 0.0003(15)
C35A 0.0220(18) 0.0147(18) 0.027(2) -0.0068(17) -0.0030(17) 0.0030(15)
C36A 0.0174(17) 0.021(2) 0.022(2) -0.0013(17) 0.0026(16) 0.0015(15)
C21A 0.0275(19) 0.021(2) 0.014(2) 0.0004(16) 0.0007(16) -0.0044(16)
C26A 0.034(2) 0.022(2) 0.027(2) 0.0020(19) 0.0061(19) -0.0073(18)
C25A 0.054(3) 0.018(2) 0.032(3) -0.0042(19) 0.012(2) -0.008(2)
C24A 0.054(3) 0.037(3) 0.026(3) -0.004(2) 0.010(2) -0.029(2)
C23A 0.031(2) 0.044(3) 0.032(3) -0.005(2) 0.003(2) -0.018(2)
C22A 0.025(2) 0.028(2) 0.028(2) 0.0009(19) 0.0027(18) -0.0105(17)
C41A 0.0210(17) 0.0125(18) 0.017(2) -0.0021(15) 0.0040(15) -0.0030(14)
C42A 0.0246(19) 0.021(2) 0.017(2) 0.0004(17) 0.0006(16) -0.0058(16)
C43A 0.031(2) 0.034(2) 0.018(2) -0.0001(19) -0.0044(18) -0.0058(19)
C44A 0.041(2) 0.024(2) 0.020(2) -0.0077(18) 0.0047(19) -0.0100(19)
C45A 0.032(2) 0.016(2) 0.026(2) -0.0016(17) 0.0068(18) -0.0018(17)
C46A 0.0228(18) 0.0143(18) 0.020(2) 0.0008(16) 0.0042(16) -0.0031(15)
C47A 0.026(2) 0.0162(19) 0.021(2) 0.0017(16) 0.0013(16) 0.0027(15)
C49A 0.025(2) 0.037(3) 0.036(3) 0.012(2) -0.006(2) -0.0021(19)
C48A 0.040(2) 0.019(2) 0.032(3) 0.0043(19) -0.001(2) 0.0084(19)
C50A 0.025(2) 0.031(2) 0.023(2) 0.0006(19) -0.0033(17) 0.0010(18)
C52A 0.037(3) 0.040(3) 0.047(3) 0.012(2) -0.001(2) 0.011(2)
C51A 0.027(2) 0.055(3) 0.036(3) 0.006(3) -0.002(2) -0.003(2)
C5B 0.0161(16) 0.0147(18) 0.018(2) -0.0011(15) -0.0001(15) -0.0008(14)
C4B 0.0201(18) 0.0176(19) 0.017(2) -0.0007(16) -0.0002(16) 0.0003(15)
C2B 0.0195(17) 0.0149(18) 0.015(2) -0.0005(15) -0.0028(15) 0.0014(15)
C21B 0.0254(19) 0.020(2) 0.0111(19) -0.0014(16) 0.0015(16) 0.0051(16)
C22B 0.026(2) 0.029(2) 0.027(2) -0.0044(19) -0.0056(18) 0.0083(18)
C23B 0.035(2) 0.043(3) 0.023(2) 0.001(2) -0.004(2) 0.018(2)
C24B 0.042(2) 0.025(2) 0.025(2) 0.0063(19) 0.004(2) 0.017(2)
C25B 0.040(2) 0.021(2) 0.022(2) 0.0034(18) 0.0074(19) 0.0059(18)
C26B 0.027(2) 0.019(2) 0.019(2) 0.0025(17) -0.0008(17) 0.0049(16)
N1B 0.0169(14) 0.0145(16) 0.0157(17) -0.0007(13) -0.0010(13) 0.0004(12)
C41B 0.0256(19) 0.0143(18) 0.0112(19) -0.0031(15) -0.0030(15) 0.0011(15)
C42B 0.026(2) 0.020(2) 0.017(2) 0.0014(17) -0.0009(17) 0.0037(16)
C43B 0.042(2) 0.032(2) 0.019(2) -0.0073(19) 0.003(2) 0.007(2)
C44B 0.048(3) 0.030(2) 0.027(3) -0.016(2) -0.006(2) 0.001(2)
C45B 0.032(2) 0.022(2) 0.032(3) -0.0067(19) -0.008(2) -0.0070(18)
C46B 0.0261(19) 0.0109(18) 0.017(2) 0.0015(15) -0.0042(16) -0.0023(15)
C47B 0.0242(19) 0.018(2) 0.025(2) -0.0001(17) 0.0034(17) -0.0047(16)
C48B 0.026(2) 0.043(3) 0.045(3) 0.000(2) -0.001(2) -0.005(2)
C49B 0.054(3) 0.051(3) 0.046(3) 0.024(3) 0.024(3) 0.022(3)
C50B 0.024(2) 0.031(2) 0.023(2) -0.0044(19) 0.0054(17) 0.0040(18)
C52B 0.033(2) 0.039(3) 0.043(3) 0.011(2) 0.003(2) -0.002(2)
C51B 0.028(2) 0.050(3) 0.046(3) 0.001(3) 0.003(2) 0.013(2)
C53B 0.0249(19) 0.0143(19) 0.021(2) -0.0028(16) -0.0083(17) 0.0032(15)
C58B 0.0240(19) 0.018(2) 0.021(2) -0.0007(17) -0.0066(17) 0.0029(16)
C57B 0.032(2) 0.023(2) 0.020(2) 0.0003(18) -0.0070(18) -0.0002(17)
C56B 0.034(2) 0.024(2) 0.024(2) -0.0048(18) -0.0156(19) 0.0003(18)
C55B 0.0233(19) 0.025(2) 0.034(3) 0.000(2) -0.0096(18) -0.0022(17)
C54B 0.026(2) 0.023(2) 0.022(2) 0.0001(18) -0.0064(17) 0.0006(16)
C62B 0.028(2) 0.047(3) 0.027(3) 0.004(2) -0.0063(19) -0.011(2)
C64B 0.051(3) 0.062(4) 0.069(5) 0.006(3) 0.028(3) 0.003(3)
C63B 0.057(3) 0.049(3) 0.047(4) 0.022(3) 0.009(3) -0.004(3)
C59B 0.025(2) 0.033(2) 0.022(2) 0.0003(19) -0.0060(17) -0.0031(18)
C60B 0.031(2) 0.046(3) 0.034(3) 0.001(2) -0.004(2) 0.006(2)
C61B 0.040(3) 0.036(3) 0.048(3) -0.004(2) 0.003(2) -0.014(2)
C31B 0.0255(19) 0.0159(19) 0.022(2) -0.0031(17) -0.0027(17) -0.0018(16)
C32B 0.0196(18) 0.0192(19) 0.018(2) -0.0026(16) -0.0007(16) -0.0017(15)
C33B 0.037(2) 0.018(2) 0.025(2) 0.0023(17) -0.0040(19) 0.0004(17)
C34B 0.054(3) 0.018(2) 0.037(3) -0.009(2) -0.006(2) 0.002(2)
C35B 0.059(3) 0.025(2) 0.030(3) -0.011(2) -0.014(2) 0.001(2)
C36B 0.040(2) 0.025(2) 0.024(2) -0.0043(19) -0.011(2) 0.0009(19)
C1S 0.045(3) 0.024(2) 0.049(3) -0.010(2) 0.003(2) -0.004(2)
O1S 0.101(3) 0.085(2) 0.099(3) 0.0018(19) 0.027(2) 0.028(2)
C4S 0.101(3) 0.085(2) 0.099(3) 0.0018(19) 0.027(2) 0.028(2)
C5S 0.101(3) 0.085(2) 0.099(3) 0.0018(19) 0.027(2) 0.028(2)
C3S 0.101(3) 0.085(2) 0.099(3) 0.0018(19) 0.027(2) 0.028(2)
C2S 0.101(3) 0.085(2) 0.099(3) 0.0018(19) 0.027(2) 0.028(2)

loop_
_atom_type_symbol
_atom_type_description
_atom_type_scat_dispersion_real
_atom_type_scat_dispersion_imag
_atom_type_scat_source
C C 0.0033 0.0016 'International Tables Vol C Tables 4.2.6.8 and 6.1.1.4'
H H 0.0000 0.0000 'International Tables Vol C Tables 4.2.6.8 and 6.1.1.4'
N N 0.0061 0.0033 'International Tables Vol C Tables 4.2.6.8 and 6.1.1.4'
O O 0.0106 0.0060 'International Tables Vol C Tables 4.2.6.8 and 6.1.1.4'
Cl Cl 0.1484 0.1585 'International Tables Vol C Tables 4.2.6.8 and 6.1.1.4'
Pd Pd -0.9988 1.0072 'International Tables Vol C Tables 4.2.6.8 and 6.1.1.4'

loop_
_geom_angle_atom_site_label_1
_geom_angle_atom_site_label_2
_geom_angle_atom_site_label_3
_geom_angle
C5B Pd1B C32B 79.60(15)
C5B Pd1B Cl1A 169.45(10)
C32B Pd1B Cl1A 95.77(11)
C5B Pd1B Cl1B 102.15(11)
C32B Pd1B Cl1B 173.67(11)
Cl1A Pd1B Cl1B 83.48(3)
C5A Pd1A C32A 79.49(15)
C5A Pd1A Cl1B 171.24(10)
C32A Pd1A Cl1B 95.57(11)
C5A Pd1A Cl1A 102.11(11)
C32A Pd1A Cl1A 175.67(10)
Cl1B Pd1A Cl1A 83.35(3)
Pd1A Cl1B Pd1B 83.42(3)
Pd1B Cl1A Pd1A 83.34(3)
C2A N1A C5A 110.4(3)
C2A N1A C41A 125.2(3)
C5A N1A C41A 123.8(3)
C2A N3A C4A 107.8(3)
C2A N3A C53A 128.1(3)
C4A N3A C53A 124.1(3)
C2B N3B C4B 108.5(3)
C2B N3B C53B 128.3(3)
C4B N3B C53B 123.2(3)
C4A C5A N1A 104.9(3)
C4A C5A Pd1A 115.9(3)
N1A C5A Pd1A 138.1(3)
N1A C2A N3A 107.4(3)
N1A C2A C21A 126.1(3)
N3A C2A C21A 126.5(3)
C54A C53A C58A 123.0(4)
C54A C53A N3A 119.0(3)
C58A C53A N3A 117.9(3)
C57A C58A C53A 116.5(4)
C57A C58A C59A 120.0(4)
C53A C58A C59A 123.4(4)
C56A C57A C58A 121.4(4)
C56A C57A H57A 119.3
C58A C57A H57A 119.3
C57A C56A C55A 120.7(4)
C57A C56A H56A 119.7
C55A C56A H56A 119.7
C54A C55A C56A 120.9(4)
C54A C55A H55A 119.5
C56A C55A H55A 119.5
C55A C54A C53A 117.5(4)
C55A C54A C62A 120.5(4)
C53A C54A C62A 122.0(4)
C54A C62A C63A 111.3(4)
C54A C62A C64A 110.2(4)
C63A C62A C64A 110.4(4)
C54A C62A H62A 108.3
C63A C62A H62A 108.3
C64A C62A H62A 108.3
C62A C64A H64A 109.5
C62A C64A H64B 109.5
H64A C64A H64B 109.5
C62A C64A H64C 109.5
H64A C64A H64C 109.5
H64B C64A H64C 109.5
C62A C63A H63A 109.5
C62A C63A H63B 109.5
H63A C63A H63B 109.5
C62A C63A H63C 109.5
H63A C63A H63C 109.5
H63B C63A H63C 109.5
C58A C59A C60A 112.1(4)
C58A C59A C61A 111.1(4)
C60A C59A C61A 108.4(4)
C58A C59A H59A 108.4
C60A C59A H59A 108.4
C61A C59A H59A 108.4
C59A C60A H60A 109.5
C59A C60A H60B 109.5
H60A C60A H60B 109.5
C59A C60A H60C 109.5
H60A C60A H60C 109.5
H60B C60A H60C 109.5
C59A C61A H61A 109.5
C59A C61A H61B 109.5
H61A C61A H61B 109.5
C59A C61A H61C 109.5
H61A C61A H61C 109.5
H61B C61A H61C 109.5
C5A C4A N3A 109.4(3)
C5A C4A C31A 117.3(3)
N3A C4A C31A 133.2(3)
C36A C31A C32A 121.9(3)
C36A C31A C4A 128.6(4)
C32A C31A C4A 109.5(3)
C33A C32A C31A 117.4(3)
C33A C32A Pd1A 125.2(3)
C31A C32A Pd1A 117.2(3)
C32A C33A C34A 120.8(4)
C32A C33A H33A 119.6
C34A C33A H33A 119.6
C35A C34A C33A 120.9(3)
C35A C34A H34A 119.5
C33A C34A H34A 119.5
C34A C35A C36A 120.2(4)
C34A C35A H35A 119.9
C36A C35A H35A 119.9
C35A C36A C31A 118.9(4)
C35A C36A H36A 120.6
C31A C36A H36A 120.6
C26A C21A C22A 119.0(4)
C26A C21A C2A 120.3(4)
C22A C21A C2A 120.7(4)
C21A C26A C25A 120.6(4)
C21A C26A H26A 119.7
C25A C26A H26A 119.7
C24A C25A C26A 120.1(4)
C24A C25A H25A 120.0
C26A C25A H25A 120.0
C25A C24A C23A 120.0(4)
C25A C24A H24A 120.0
C23A C24A H24A 120.0
C22A C23A C24A 119.6(4)
C22A C23A H23A 120.2
C24A C23A H23A 120.2
C23A C22A C21A 120.7(4)
C23A C22A H22A 119.6
C21A C22A H22A 119.6
C42A C41A C46A 123.9(4)
C42A C41A N1A 117.5(3)
C46A C41A N1A 118.5(3)
C41A C42A C43A 116.7(4)
C41A C42A C50A 123.2(4)
C43A C42A C50A 120.0(4)
C44A C43A C42A 121.5(4)
C44A C43A H43A 119.3
C42A C43A H43A 119.3
C45A C44A C43A 120.3(4)
C45A C44A H44A 119.9
C43A C44A H44A 119.9
C44A C45A C46A 121.2(4)
C44A C45A H45A 119.4
C46A C45A H45A 119.4
C45A C46A C41A 116.4(4)
C45A C46A C47A 120.7(4)
C41A C46A C47A 122.9(3)
C46A C47A C49A 111.1(3)
C46A C47A C48A 111.5(3)
C49A C47A C48A 110.8(3)
C46A C47A H47A 107.8
C49A C47A H47A 107.8
C48A C47A H47A 107.8
C47A C49A H49A 109.5
C47A C49A H49B 109.5
H49A C49A H49B 109.5
C47A C49A H49C 109.5
H49A C49A H49C 109.5
H49B C49A H49C 109.5
C47A C48A H48A 109.5
C47A C48A H48B 109.5
H48A C48A H48B 109.5
C47A C48A H48C 109.5
H48A C48A H48C 109.5
H48B C48A H48C 109.5
C52A C50A C51A 111.2(4)
C52A C50A C42A 111.0(4)
C51A C50A C42A 110.7(4)
C52A C50A H50A 107.9
C51A C50A H50A 107.9
C42A C50A H50A 107.9
C50A C52A H52A 109.5
C50A C52A H52B 109.5
H52A C52A H52B 109.5
C50A C52A H52C 109.5
H52A C52A H52C 109.5
H52B C52A H52C 109.5
C50A C51A H51A 109.5
C50A C51A H51B 109.5
H51A C51A H51B 109.5
C50A C51A H51C 109.5
H51A C51A H51C 109.5
H51B C51A H51C 109.5
C4B C5B N1B 104.6(3)
C4B C5B Pd1B 116.2(3)
N1B C5B Pd1B 138.2(3)
C5B C4B N3B 109.4(3)
C5B C4B C31B 116.9(3)
N3B C4B C31B 133.5(4)
N3B C2B N1B 106.5(3)
N3B C2B C21B 126.6(3)
N1B C2B C21B 126.8(3)
C26B C21B C22B 118.2(4)
C26B C21B C2B 121.9(3)
C22B C21B C2B 120.0(4)
C23B C22B C21B 120.8(4)
C23B C22B H22B 119.6
C21B C22B H22B 119.6
C24B C23B C22B 120.6(4)
C24B C23B H23B 119.7
C22B C23B H23B 119.7
C23B C24B C25B 119.4(4)
C23B C24B H24B 120.3
C25B C24B H24B 120.3
C24B C25B C26B 120.4(4)
C24B C25B H25B 119.8
C26B C25B H25B 119.8
C21B C26B C25B 120.6(4)
C21B C26B H26B 119.7
C25B C26B H26B 119.7
C2B N1B C5B 110.9(3)
C2B N1B C41B 124.6(3)
C5B N1B C41B 124.3(3)
C42B C41B C46B 123.8(3)
C42B C41B N1B 118.2(3)
C46B C41B N1B 117.9(3)
C43B C42B C41B 117.1(4)
C43B C42B C50B 120.1(4)
C41B C42B C50B 122.7(4)
C44B C43B C42B 120.6(4)
C44B C43B H43B 119.7
C42B C43B H43B 119.7
C45B C44B C43B 121.1(4)
C45B C44B H44B 119.5
C43B C44B H44B 119.5
C44B C45B C46B 120.9(4)
C44B C45B H45B 119.5
C46B C45B H45B 119.5
C45B C46B C41B 116.3(4)
C45B C46B C47B 121.9(4)
C41B C46B C47B 121.8(3)
C49B C47B C46B 112.0(3)
C49B C47B C48B 110.4(4)
C46B C47B C48B 112.8(4)
C49B C47B H47B 107.1
C46B C47B H47B 107.1
C48B C47B H47B 107.1
C47B C48B H48D 109.5
C47B C48B H48E 109.5
H48D C48B H48E 109.5
C47B C48B H48F 109.5
H48D C48B H48F 109.5
H48E C48B H48F 109.5
C47B C49B H49D 109.5
C47B C49B H49E 109.5
H49D C49B H49E 109.5
C47B C49B H49F 109.5
H49D C49B H49F 109.5
H49E C49B H49F 109.5
C42B C50B C51B 112.3(4)
C42B C50B C52B 110.4(4)
C51B C50B C52B 110.7(4)
C42B C50B H50B 107.7
C51B C50B H50B 107.7
C52B C50B H50B 107.7
C50B C52B H52D 109.5
C50B C52B H52E 109.5
H52D C52B H52E 109.5
C50B C52B H52F 109.5
H52D C52B H52F 109.5
H52E C52B H52F 109.5
C50B C51B H51D 109.5
C50B C51B H51E 109.5
H51D C51B H51E 109.5
C50B C51B H51F 109.5
H51D C51B H51F 109.5
H51E C51B H51F 109.5
C58B C53B C54B 123.8(4)
C58B C53B N3B 118.4(3)
C54B C53B N3B 117.7(4)
C53B C58B C57B 117.0(4)
C53B C58B C59B 122.4(4)
C57B C58B C59B 120.6(4)
C56B C57B C58B 120.9(4)
C56B C57B H57B 119.6
C58B C57B H57B 119.6
C55B C56B C57B 120.5(4)
C55B C56B H56B 119.8
C57B C56B H56B 119.8
C56B C55B C54B 121.2(4)
C56B C55B H55B 119.4
C54B C55B H55B 119.4
C53B C54B C55B 116.7(4)
C53B C54B C62B 123.2(4)
C55B C54B C62B 120.1(4)
C54B C62B C63B 110.9(4)
C54B C62B C64B 112.2(4)
C63B C62B C64B 108.8(4)
C54B C62B H62B 108.3
C63B C62B H62B 108.3
C64B C62B H62B 108.3
C62B C64B H64D 109.5
C62B C64B H64E 109.5
H64D C64B H64E 109.5
C62B C64B H64F 109.5
H64D C64B H64F 109.5
H64E C64B H64F 109.5
C62B C63B H63D 109.5
C62B C63B H63E 109.5
H63D C63B H63E 109.5
C62B C63B H63F 109.5
H63D C63B H63F 109.5
H63E C63B H63F 109.5
C60B C59B C61B 110.3(4)
C60B C59B C58B 112.4(4)
C61B C59B C58B 110.0(3)
C60B C59B H59B 108.0
C61B C59B H59B 108.0
C58B C59B H59B 108.0
C59B C60B H60D 109.5
C59B C60B H60E 109.5
H60D C60B H60E 109.5
C59B C60B H60F 109.5
H60D C60B H60F 109.5
H60E C60B H60F 109.5
C59B C61B H61D 109.5
C59B C61B H61E 109.5
H61D C61B H61E 109.5
C59B C61B H61F 109.5
H61D C61B H61F 109.5
H61E C61B H61F 109.5
C36B C31B C32B 121.7(4)
C36B C31B C4B 128.8(4)
C32B C31B C4B 109.5(3)
C33B C32B C31B 117.6(4)
C33B C32B Pd1B 125.0(3)
C31B C32B Pd1B 117.3(3)
C32B C33B C34B 120.9(4)
C32B C33B H33B 119.5
C34B C33B H33B 119.5
C35B C34B C33B 120.3(4)
C35B C34B H34B 119.8
C33B C34B H34B 119.8
C34B C35B C36B 120.5(4)
C34B C35B H35B 119.8
C36B C35B H35B 119.8
C35B C36B C31B 119.0(4)
C35B C36B H36B 120.5
C31B C36B H36B 120.5
Cl1S C1S Cl2S 111.3(3)
Cl1S C1S H1S1 109.4
Cl2S C1S H1S1 109.4
Cl1S C1S H1S2 109.4
Cl2S C1S H1S2 109.4
H1S1 C1S H1S2 108.0
C3S O1S C4S 114.4(6)
O1S C4S C5S 112.1(6)
O1S C4S H4S1 109.2
C5S C4S H4S1 109.2
O1S C4S H4S2 109.2
C5S C4S H4S2 109.2
H4S1 C4S H4S2 107.9
C4S C5S H5S1 109.5
C4S C5S H5S2 109.5
H5S1 C5S H5S2 109.5
C4S C5S H5S3 109.5
H5S1 C5S H5S3 109.5
H5S2 C5S H5S3 109.5
O1S C3S C2S 109.9(6)
O1S C3S H3S1 109.7
C2S C3S H3S1 109.7
O1S C3S H3S2 109.7
C2S C3S H3S2 109.7
H3S1 C3S H3S2 108.2
C3S C2S H2S1 109.5
C3S C2S H2S2 109.5
H2S1 C2S H2S2 109.5
C3S C2S H2S3 109.5
H2S1 C2S H2S3 109.5
H2S2 C2S H2S3 109.5

loop_
_geom_bond_atom_site_label_1
_geom_bond_atom_site_label_2
_geom_bond_distance
Pd1B C5B 1.979(4)
Pd1B C32B 2.018(4)
Pd1B Cl1A 2.3853(10)
Pd1B Cl1B 2.4492(10)
Pd1A C5A 1.989(4)
Pd1A C32A 2.017(4)
Pd1A Cl1B 2.3864(9)
Pd1A Cl1A 2.4541(10)
Cl1S C1S 1.766(5)
Cl2S C1S 1.765(5)
N1A C2A 1.353(5)
N1A C5A 1.397(5)
N1A C41A 1.454(5)
N3A C2A 1.359(5)
N3A C4A 1.389(5)
N3A C53A 1.449(5)
N3B C2B 1.358(5)
N3B C4B 1.382(5)
N3B C53B 1.461(5)
C5A C4A 1.363(5)
C2A C21A 1.475(5)
C53A C54A 1.395(6)
C53A C58A 1.409(5)
C58A C57A 1.403(6)
C58A C59A 1.518(6)
C57A C56A 1.366(6)
C57A H57A 0.9300
C56A C55A 1.386(6)
C56A H56A 0.9300
C55A C54A 1.388(6)
C55A H55A 0.9300
C54A C62A 1.526(6)
C62A C63A 1.529(6)
C62A C64A 1.536(6)
C62A H62A 0.9800
C64A H64A 0.9600
C64A H64B 0.9600
C64A H64C 0.9600
C63A H63A 0.9600
C63A H63B 0.9600
C63A H63C 0.9600
C59A C60A 1.534(6)
C59A C61A 1.535(6)
C59A H59A 0.9800
C60A H60A 0.9600
C60A H60B 0.9600
C60A H60C 0.9600
C61A H61A 0.9600
C61A H61B 0.9600
C61A H61C 0.9600
C4A C31A 1.453(5)
C31A C36A 1.401(5)
C31A C32A 1.419(5)
C32A C33A 1.397(5)
C33A C34A 1.398(5)
C33A H33A 0.9300
C34A C35A 1.382(6)
C34A H34A 0.9300
C35A C36A 1.396(5)
C35A H35A 0.9300
C36A H36A 0.9300
C21A C26A 1.387(6)
C21A C22A 1.394(6)
C26A C25A 1.390(6)
C26A H26A 0.9300
C25A C24A 1.386(7)
C25A H25A 0.9300
C24A C23A 1.391(7)
C24A H24A 0.9300
C23A C22A 1.389(6)
C23A H23A 0.9300
C22A H22A 0.9300
C41A C42A 1.389(5)
C41A C46A 1.402(5)
C42A C43A 1.390(6)
C42A C50A 1.534(6)
C43A C44A 1.380(6)
C43A H43A 0.9300
C44A C45A 1.379(6)
C44A H44A 0.9300
C45A C46A 1.397(6)
C45A H45A 0.9300
C46A C47A 1.524(6)
C47A C49A 1.527(5)
C47A C48A 1.543(5)
C47A H47A 0.9800
C49A H49A 0.9600
C49A H49B 0.9600
C49A H49C 0.9600
C48A H48A 0.9600
C48A H48B 0.9600
C48A H48C 0.9600
C50A C52A 1.527(6)
C50A C51A 1.531(6)
C50A H50A 0.9800
C52A H52A 0.9600
C52A H52B 0.9600
C52A H52C 0.9600
C51A H51A 0.9600
C51A H51B 0.9600
C51A H51C 0.9600
C5B C4B 1.369(5)
C5B N1B 1.393(5)
C4B C31B 1.458(5)
C2B N1B 1.362(5)
C2B C21B 1.474(5)
C21B C26B 1.391(5)
C21B C22B 1.404(5)
C22B C23B 1.383(6)
C22B H22B 0.9300
C23B C24B 1.378(7)
C23B H23B 0.9300
C24B C25B 1.388(6)
C24B H24B 0.9300
C25B C26B 1.392(5)
C25B H25B 0.9300
C26B H26B 0.9300
N1B C41B 1.448(5)
C41B C42B 1.390(5)
C41B C46B 1.402(5)
C42B C43B 1.392(6)
C42B C50B 1.522(6)
C43B C44B 1.379(6)
C43B H43B 0.9300
C44B C45B 1.375(6)
C44B H44B 0.9300
C45B C46B 1.397(6)
C45B H45B 0.9300
C46B C47B 1.532(5)
C47B C49B 1.521(6)
C47B C48B 1.535(6)
C47B H47B 0.9800
C48B H48D 0.9600
C48B H48E 0.9600
C48B H48F 0.9600
C49B H49D 0.9600
C49B H49E 0.9600
C49B H49F 0.9600
C50B C51B 1.529(6)
C50B C52B 1.531(6)
C50B H50B 0.9800
C52B H52D 0.9600
C52B H52E 0.9600
C52B H52F 0.9600
C51B H51D 0.9600
C51B H51E 0.9600
C51B H51F 0.9600
C53B C58B 1.394(6)
C53B C54B 1.404(5)
C58B C57B 1.397(5)
C58B C59B 1.531(5)
C57B C56B 1.397(6)
C57B H57B 0.9300
C56B C55B 1.375(6)
C56B H56B 0.9300
C55B C54B 1.402(6)
C55B H55B 0.9300
C54B C62B 1.520(6)
C62B C63B 1.530(7)
C62B C64B 1.540(7)
C62B H62B 0.9800
C64B H64D 0.9600
C64B H64E 0.9600
C64B H64F 0.9600
C63B H63D 0.9600
C63B H63E 0.9600
C63B H63F 0.9600
C59B C60B 1.520(6)
C59B C61B 1.528(6)
C59B H59B 0.9800
C60B H60D 0.9600
C60B H60E 0.9600
C60B H60F 0.9600
C61B H61D 0.9600
C61B H61E 0.9600
C61B H61F 0.9600
C31B C36B 1.399(6)
C31B C32B 1.417(6)
C32B C33B 1.389(5)
C33B C34B 1.400(6)
C33B H33B 0.9300
C34B C35B 1.387(7)
C34B H34B 0.9300
C35B C36B 1.383(6)
C35B H35B 0.9300
C36B H36B 0.9300
C1S H1S1 0.9700
C1S H1S2 0.9700
O1S C3S 1.339(9)
O1S C4S 1.459(10)
C4S C5S 1.508(10)
C4S H4S1 0.9700
C4S H4S2 0.9700
C5S H5S1 0.9600
C5S H5S2 0.9600
C5S H5S3 0.9600
C3S C2S 1.620(10)
C3S H3S1 0.9700
C3S H3S2 0.9700
C2S H2S1 0.9600
C2S H2S2 0.9600
C2S H2S3 0.9600
